data_7717223
loop_
_publ_author_name
'Yu, Xiang'
'Xu, Xinyu'
'Gao, Lei'
'Luo, Rengan'
'Liu, Yi-Fan'
'Gu, Yu-Hao'
'Yuan, Shuai'

_publ_section_title
;
 Imine bond-directed assembly of polyoxometalate-based metal-organic
 frameworks.
;
_journal_issue 44
_journal_name_full 'Dalton transactions (Cambridge, England : 2003)'
_journal_page_first 17902
_journal_page_last 17908
_journal_paper_doi 10.1039/d4dt02609h
_journal_volume 53
_journal_year 2024
_chemical_formula_moiety 'C145 H129 Co8 Mn6 Mo36 N12 O180'
_chemical_formula_sum 'C145 H129 Co8 Mn6 Mo36 N12 O180'
_chemical_formula_weight 9174.51
_space_group_crystal_system monoclinic
_space_group_IT_number 14
_space_group_name_Hall '-P 2yn'
_space_group_name_H-M_alt 'P 1 21/n 1'
_atom_sites_solution_hydrogens geom
_audit_creation_date 2024-07-07
_audit_creation_method
;
Olex2 1.5
(compiled 2024.02.16 svn.r378c4104 for OlexSys, GUI svn.r6928)
;
_audit_update_record
;
2024-09-03 deposited with the CCDC.	2024-10-14 downloaded from the CCDC.
;
_cell_angle_alpha 90
_cell_angle_beta 102.893(4)
_cell_angle_gamma 90
_cell_formula_units_Z 1
_cell_length_a 18.5098(16)
_cell_length_b 44.611(3)
_cell_length_c 26.993(2)
_cell_measurement_reflns_used 9884
_cell_measurement_temperature 153.00
_cell_measurement_theta_max 48.062
_cell_measurement_theta_min 2.259
_cell_volume 21727(3)
_computing_cell_refinement 'SAINT V8.40B (?, 2016)'
_computing_data_reduction 'SAINT V8.40B (?, 2016)'
_computing_molecular_graphics 'Olex2 1.5 (Dolomanov et al., 2009)'
_computing_publication_material 'Olex2 1.5 (Dolomanov et al., 2009)'
_computing_structure_refinement 'SHELXL 2019/3 (Sheldrick, 2015)'
_diffrn_ambient_temperature 153.00
_diffrn_detector CPAD
_diffrn_detector_area_resol_mean 7.41
_diffrn_detector_type 'Bruker PHOTON II'
_diffrn_measured_fraction_theta_full 0.991
_diffrn_measured_fraction_theta_max 0.991
_diffrn_measurement_device 'four-circle diffractometer'
_diffrn_measurement_device_type 'Bruker D8 VENTURE dual wavelength Mo_Cu'
_diffrn_measurement_method '\w and \f scans'
_diffrn_radiation_monochromator 'Helios Multi-layer Optic'
_diffrn_radiation_probe x-ray
_diffrn_radiation_type GaK\a
_diffrn_radiation_wavelength 1.34138
_diffrn_reflns_av_R_equivalents 0.0867
_diffrn_reflns_av_unetI/netI 0.1005
_diffrn_reflns_Laue_measured_fraction_full 0.991
_diffrn_reflns_Laue_measured_fraction_max 0.991
_diffrn_reflns_limit_h_max 21
_diffrn_reflns_limit_h_min -22
_diffrn_reflns_limit_k_max 53
_diffrn_reflns_limit_k_min -52
_diffrn_reflns_limit_l_max 32
_diffrn_reflns_limit_l_min -25
_diffrn_reflns_number 165304
_diffrn_reflns_point_group_measured_fraction_full 0.991
_diffrn_reflns_point_group_measured_fraction_max 0.991
_diffrn_reflns_theta_full 53.379
_diffrn_reflns_theta_max 53.379
_diffrn_reflns_theta_min 1.696
_diffrn_source 'microfocus sealed X-ray tube'
_diffrn_source_current 1.0
_diffrn_source_power 0.05
_diffrn_source_type 'Incoatec I\ms DIAMOND'
_diffrn_source_voltage 50.0
_exptl_absorpt_coefficient_mu 4.248
_exptl_absorpt_correction_T_max 0.7505
_exptl_absorpt_correction_T_min 0.5475
_exptl_absorpt_correction_type multi-scan
_exptl_absorpt_process_details
;
SADABS-2016/2 (Bruker,2016/2) was used for absorption correction.
wR2(int) was 0.0936 before and 0.0726 after correction.
The Ratio of minimum to maximum transmission is 0.7295.
The \l/2 correction factor is Not present.
;
_exptl_crystal_density_diffrn 0.701
_exptl_crystal_description block
_exptl_crystal_F_000 4401
_exptl_crystal_size_max 0.2
_exptl_crystal_size_mid 0.15
_exptl_crystal_size_min 0.1
_refine_diff_density_max 0.737
_refine_diff_density_min -0.575
_refine_diff_density_rms 0.067
_refine_ls_extinction_method none
_refine_ls_goodness_of_fit_ref 0.902
_refine_ls_hydrogen_treatment constr
_refine_ls_matrix_type full
_refine_ls_number_parameters 890
_refine_ls_number_reflns 38636
_refine_ls_number_restraints 948
_refine_ls_restrained_S_all 1.042
_refine_ls_R_factor_all 0.1491
_refine_ls_R_factor_gt 0.0784
_refine_ls_shift/su_max 0.001
_refine_ls_shift/su_mean 0.000
_refine_ls_structure_factor_coef Fsqd
_refine_ls_weighting_details 'w=1/[\s^2^(Fo^2^)+(0.1548P)^2^] where P=(Fo^2^+2Fc^2^)/3'
_refine_ls_weighting_scheme calc
_refine_ls_wR_factor_gt 0.2495
_refine_ls_wR_factor_ref 0.2988
_reflns_Friedel_coverage 0.000
_reflns_number_gt 12148
_reflns_number_total 38636
_reflns_threshold_expression 'I > 2\s(I)'
_cod_data_source_file d4dt02609h2.cif
_cod_data_source_block Co-POMOF
_cod_depositor_comments
;
The following automatic conversions were performed:

data item '_diffrn_radiation_probe' value 'X-ray' was changed to
'x-ray' in accordance with the
/home/data/users/saulius/crontab/automatic-downloads/rss-feeds/RSC/lib/dictionaries/cif_core.dic
dictionary named 'cif_core.dic' version 2.4.2 last updated on
2011-04-26.

Automatic conversion script
Id: cif_fix_values 8170 2020-07-09 18:12:32Z antanas 

 Adding full bibliography for 7717220--7717223.cif.
;
_cod_database_code 7717223
_shelx_shelxl_version_number 2019/3
_shelx_space_group_comment
;
The symmetry employed for this shelxl refinement is uniquely defined
by the following loop, which should always be used as a source of
symmetry information in preference to the above space-group names.
They are only intended as comments.
;
_shelx_estimated_absorpt_t_max 0.676
_shelx_estimated_absorpt_t_min 0.484
_olex2_refinement_description
;
1. Fixed Uiso
 At 1.2 times of:
  All C(H) groups, All C(H,H) groups
2. Restrained distances
 C12-C5 = C21-C20 = C14-C15 = C13-C9
 1.5 with sigma of 0.02
 N1-C5 = N3-C30 = C21-N2
 1.4 with sigma of 0.02
 C34-C31 = C37-C30 = C37A-C30 = C34A-C31A_$2
 1.5 with sigma of 0.02
 C21-C20
 1.5 with sigma of 0.001
 Co2-O6 \\sim Co2-O5 \\sim Co2-O8
 with sigma of 0.02
 Co2-O7 \\sim Co2-O10 \\sim Co2-O9 \\sim Co1-O3 \\sim Co1-O2
 with sigma of 0.02
 C11-C5 \\sim C5-C7
 with sigma of 0.02
 C10-C13 \\sim C13-C8
 with sigma of 0.02
 O1-C13 \\sim O8_$1-C13
 with sigma of 0.02
 O1-C9 \\sim C9-O8_$1
 with sigma of 0.02
 O3-C31A \\sim C31A-O7
 with sigma of 0.02
 C36-C30 \\sim C30-C33
 with sigma of 0.02
 C35-C31 \\sim C31-C32 \\sim C32A-C31A_$2 \\sim C31A_$2-C35A
 with sigma of 0.02
 O7_$2-C31 \\sim C31-O2_$3 \\sim O7_$2-C31A_$2 \\sim C31A_$2-O3_$2
 with sigma of 0.02
 O7_$2-C34A \\sim C34A-O3_$2
 with sigma of 0.02
 O7_$2-C34 \\sim C34-O2_$3
 with sigma of 0.02
3. Restrained planarity
 C7, C12, C11, C5
 with sigma of 0.01
 O4, C14, O5, C15
 with sigma of 0.01
 O2_$3, C31, O7_$2, C34
 with sigma of 0.1
 O7_$2, C31A_$2, O3_$2, C34A
 with sigma of 0.1
 C31, C34, C35, C32
 with sigma of 0.1
 C34A, C35A, C32A, C31A_$2
 with sigma of 0.1
 C36, C37, C33, C36A, C30
 with sigma of 0.1
 C36A, C37A, C33A, C30
 with sigma of 0.1
4. Uiso/Uaniso restraints and constraints
All non-hydrogen atoms have similar U: within 2A with sigma of 0.01 and sigma
for terminal atoms of 0.02 within 2A
C33 \\sim C32 \\sim C34 \\sim C35 \\sim C36 \\sim C37 \\sim C33A \\sim C32A
\\sim C34A \\sim C35A \\sim C36A \\sim C37A: within 2A with sigma of 0.04 and
sigma for terminal atoms of 0.08 within 2A
O1 \\sim C13: within 2A with sigma of 0.04 and sigma for terminal atoms of 0.08
within 2A
O7 \\sim O3 \\sim C31A: within 2A with sigma of 0.04 and sigma for terminal
atoms of 0.08 within 2A
Uanis(Co1) \\sim Ueq, Uanis(O20) \\sim Ueq, Uanis(O13) \\sim Ueq, Uanis(N3)
\\sim Ueq, Uanis(O11) \\sim Ueq, Uanis(O7) \\sim Ueq, Uanis(O10) \\sim Ueq,
Uanis(O9) \\sim Ueq, Uanis(O3) \\sim Ueq, Uanis(O2) \\sim Ueq, Uanis(O5) \\sim
Ueq, Uanis(O4) \\sim Ueq, Uanis(O21) \\sim Ueq, Uanis(O22) \\sim Ueq,
Uanis(C31A) \\sim Ueq, Uanis(O1) \\sim Ueq: with sigma of 0.01 and sigma for
terminal atoms of 0.02
Uanis(C33) \\sim Ueq, Uanis(C32) \\sim Ueq, Uanis(C34) \\sim Ueq, Uanis(C35)
\\sim Ueq, Uanis(C36) \\sim Ueq, Uanis(C37) \\sim Ueq, Uanis(C33A) \\sim Ueq,
Uanis(C32A) \\sim Ueq, Uanis(C34A) \\sim Ueq, Uanis(C35A) \\sim Ueq,
Uanis(C36A) \\sim Ueq, Uanis(C37A) \\sim Ueq: with sigma of 0.02 and sigma for
terminal atoms of 0.04
Uanis(O4) \\sim Ueq, Uanis(Co1) \\sim Ueq: with sigma of 0.005 and sigma for
terminal atoms of 0.01
Uanis(Co1) \\sim Ueq: with sigma of 0.001 and sigma for terminal atoms of 0.002
Uanis(C31A) = Uanis(C31)
5. Others
 Sof(H30A)=Sof(C33A)=Sof(H33A)=Sof(C32A)=Sof(H32A)=Sof(C34A)=Sof(C35A)=
 Sof(H35A)=Sof(C36A)=Sof(H36A)=Sof(C37A)=1-FVAR(1)
 Sof(C33)=Sof(H33)=Sof(C32)=Sof(H32)=Sof(C34)=Sof(C35)=Sof(H35)=Sof(C36)=
 Sof(H36)=Sof(C37)=Sof(H30)=FVAR(1)
 Fixed Sof: C5(0.25) H5(0.25) O3(0.5) O2(0.5)
6.a Secondary CH2 refined with riding coordinates:
 C24(H24A,H24B), C25(H25A,H25B), C23(H23A,H23B), C29(H29A,H29B), C28(H28A,
 H28B), C3(H3A,H3B), C1(H1A,H1B), C2(H2A,H2B), C26(H26A,H26B)
6.b Aromatic/amide H refined with riding coordinates:
 C18(H18), C19(H19), C16(H16), C17(H17), C21(H21), C8(H8), C7(H7), C11(H11),
 C10(H10), C5(H5), C33(H33), C32(H32), C35(H35), C36(H36), C30(H30), C30(H30A),
 C33A(H33A), C32A(H32A), C35A(H35A), C36A(H36A)
6.c Fitted hexagon refined as free rotating group:
 C18(C20,C19,C16,C15,C17), C9(C8,C7,C12,C11,C10), C33(C32,C34,C35,C36,C37),
 C33A(C32A,C34A,C35A,C36A,C37A)
;
_smtbx_masks_void_probe_radius 1.2
_smtbx_masks_void_truncation_radius 1.2
_olex2_submission_special_instructions 'No special instructions were received'

loop_
_space_group_symop_operation_xyz
'x, y, z'
'-x+1/2, y+1/2, -z+1/2'
'-x, -y, -z'
'x-1/2, -y-1/2, z-1/2'

loop_
_atom_site_label
_atom_site_type_symbol
_atom_site_fract_x
_atom_site_fract_y
_atom_site_fract_z
_atom_site_U_iso_or_equiv
_atom_site_adp_type
_atom_site_occupancy
_atom_site_site_symmetry_order
_atom_site_calc_flag
_atom_site_refinement_flags_posn
_atom_site_refinement_flags_adp
_atom_site_refinement_flags_occupancy
_atom_site_disorder_assembly
_atom_site_disorder_group
Mn2 Mn 0.74918(6) 0.24417(2) 0.26518(4) 0.0986(4) Uani 1 1 d . U . . .
Mo6 Mo 0.71367(5) 0.20712(2) 0.15462(3) 0.1362(3) Uani 1 1 d . U . . .
Mo4 Mo 0.78438(5) 0.28163(2) 0.37580(3) 0.1468(3) Uani 1 1 d . U . . .
Mo7 Mo 0.88630(5) 0.20953(2) 0.22673(3) 0.1386(3) Uani 1 1 d . U . . .
Mo5 Mo 0.92130(5) 0.24689(2) 0.33716(3) 0.1452(3) Uani 1 1 d . U . . .
Mo9 Mo 0.61201(5) 0.27851(2) 0.30401(3) 0.1426(3) Uani 1 1 d . U . . .
Mo8 Mo 0.57664(4) 0.24171(2) 0.19390(3) 0.1378(3) Uani 1 1 d . U . . .
Co2 Co 0.83609(8) 0.48538(3) -0.00823(6) 0.1525(5) Uani 1 1 d D U . . .
Co1 Co 1.02120(9) 0.48107(3) 0.04783(5) 0.1645(6) Uani 1 1 d D U . . .
Mn1 Mn 1.500000 0.500000 0.500000 0.1054(5) Uani 1 2 d S U P . .
Mo3 Mo 1.50294(6) 0.42523(2) 0.50750(4) 0.1844(5) Uani 1 1 d . U . . .
Mo1 Mo 1.63595(6) 0.53614(3) 0.46305(4) 0.1869(5) Uani 1 1 d . U . . .
Mo2 Mo 1.63833(6) 0.46159(3) 0.47055(4) 0.1880(5) Uani 1 1 d . U . . .
O46 O 0.7894(3) 0.24389(10) 0.20387(17) 0.1108(14) Uani 1 1 d . U . . .
O29 O 0.8199(3) 0.27604(11) 0.29788(18) 0.1162(15) Uani 1 1 d . U . . .
O44 O 0.6705(3) 0.27364(10) 0.23603(17) 0.1095(14) Uani 1 1 d . U . . .
O41 O 0.6421(3) 0.23932(11) 0.14967(16) 0.1213(15) Uani 1 1 d . U . . .
O28 O 0.6991(3) 0.29988(11) 0.3304(2) 0.1421(17) Uani 1 1 d . U . . .
O33 O 0.7088(3) 0.24424(11) 0.32742(17) 0.1125(14) Uani 1 1 d . U . . .
O32 O 0.8279(3) 0.21456(11) 0.29486(18) 0.1150(14) Uani 1 1 d . U . . .
O34 O 0.7970(3) 0.18828(11) 0.19872(18) 0.1320(16) Uani 1 1 d . U . . .
O31 O 0.9386(3) 0.18077(13) 0.2553(3) 0.177(2) Uani 1 1 d . U . . .
O42 O 0.6766(3) 0.21262(10) 0.23281(17) 0.1088(14) Uani 1 1 d . U . . .
O37 O 0.6609(4) 0.17626(13) 0.1392(2) 0.176(2) Uani 1 1 d . U . . .
O24 O 0.9749(3) 0.21695(14) 0.3665(2) 0.183(3) Uani 1 1 d . U . . .
O45 O 0.5706(3) 0.24542(12) 0.26230(18) 0.1277(16) Uani 1 1 d . U . . .
O30 O 0.9290(3) 0.24263(12) 0.2673(2) 0.1398(17) Uani 1 1 d . U . . .
O25 O 0.9748(4) 0.27798(15) 0.3519(3) 0.192(3) Uani 1 1 d . U . . .
O36 O 0.9186(4) 0.21829(14) 0.1746(3) 0.173(2) Uani 1 1 d . U . . .
O26 O 0.8552(3) 0.25015(12) 0.38054(19) 0.1406(17) Uani 1 1 d . U . . .
O27 O 0.7520(4) 0.27375(14) 0.42941(19) 0.172(2) Uani 1 1 d . U . . .
O35 O 0.5813(3) 0.27120(13) 0.3574(2) 0.167(2) Uani 1 1 d . U . . .
O43 O 0.5604(4) 0.30834(15) 0.2755(2) 0.181(2) Uani 1 1 d . U . . .
O38 O 0.5196(3) 0.21112(14) 0.1781(2) 0.175(2) Uani 1 1 d . U . . .
O39 O 0.7496(4) 0.21545(13) 0.1030(2) 0.167(2) Uani 1 1 d . U . . .
C24 C 0.8281(4) 0.30114(16) 0.2664(3) 0.122(2) Uani 1 1 d . U . . .
H24A H 0.880284 0.302129 0.263196 0.146 Uiso 1 1 calc R U . . .
H24B H 0.817451 0.319743 0.283467 0.146 Uiso 1 1 calc R U . . .
N2 N 0.7862(4) 0.32690(17) 0.1860(3) 0.153(2) Uani 1 1 d D U . . .
C22 C 0.7778(5) 0.30009(19) 0.2131(3) 0.125(2) Uani 1 1 d . U . . .
C25 C 0.7996(5) 0.27287(18) 0.1839(3) 0.131(2) Uani 1 1 d . U . . .
H25A H 0.770265 0.273769 0.148399 0.157 Uiso 1 1 calc R U . . .
H25B H 0.852412 0.274977 0.182724 0.157 Uiso 1 1 calc R U . . .
C23 C 0.6981(5) 0.29876(17) 0.2119(3) 0.119(2) Uani 1 1 d . U . . .
H23A H 0.684650 0.317315 0.227850 0.143 Uiso 1 1 calc R U . . .
H23B H 0.671136 0.299108 0.175837 0.143 Uiso 1 1 calc R U . . .
C29 C 0.6989(4) 0.21519(17) 0.3471(3) 0.123(2) Uani 1 1 d . U . . .
H29A H 0.645954 0.212884 0.347741 0.147 Uiso 1 1 calc R U . . .
H29B H 0.727617 0.214331 0.382698 0.147 Uiso 1 1 calc R U . . .
C28 C 0.6681(4) 0.18786(17) 0.2633(3) 0.122(2) Uani 1 1 d . U . . .
H28A H 0.679117 0.169301 0.246285 0.147 Uiso 1 1 calc R U . . .
H28B H 0.615759 0.186806 0.266231 0.147 Uiso 1 1 calc R U . . .
C27 C 0.7208(5) 0.18922(19) 0.3195(3) 0.123(2) Uani 1 1 d . U . . .
O16 O 1.5472(3) 0.49790(10) 0.4412(2) 0.1195(15) Uani 1 1 d . U . . .
O14 O 1.5673(3) 0.53291(10) 0.5276(2) 0.1272(16) Uani 1 1 d . U . . .
O17 O 1.6783(4) 0.50030(18) 0.4982(2) 0.187(2) Uani 1 1 d . U . . .
O15 O 1.4289(3) 0.53111(10) 0.4665(2) 0.1226(15) Uani 1 1 d . U . . .
O20 O 1.5533(4) 0.43764(14) 0.4569(2) 0.178(2) Uani 1 1 d . U . . .
C4 C 1.4194(6) 0.4952(2) 0.3931(3) 0.134(2) Uani 1 1 d . U . . .
C3 C 1.3945(5) 0.52551(18) 0.4148(3) 0.134(2) Uani 1 1 d . U . . .
H3A H 1.405888 0.542349 0.393907 0.161 Uiso 1 1 calc R U . . .
H3B H 1.340167 0.525031 0.411335 0.161 Uiso 1 1 calc R U . . .
C1 C 1.6025(5) 0.53098(19) 0.5807(3) 0.141(3) Uani 1 1 d . U . . .
H1A H 1.590767 0.549350 0.597910 0.169 Uiso 1 1 calc R U . . .
H1B H 1.656871 0.530422 0.584106 0.169 Uiso 1 1 calc R U . . .
C2 C 1.4982(5) 0.49682(18) 0.3923(3) 0.127(2) Uani 1 1 d . U . . .
H2A H 1.510975 0.479113 0.373883 0.153 Uiso 1 1 calc R U . . .
H2B H 1.506507 0.514873 0.373012 0.153 Uiso 1 1 calc R U . . .
N1 N 1.3683(5) 0.49325(15) 0.3386(3) 0.168(3) Uani 1 1 d D U . . .
O6 O 0.9407(3) 0.48345(10) -0.01514(19) 0.1296(16) Uani 1 1 d D U . . .
O13 O 1.5487(4) 0.55926(13) 0.4423(2) 0.167(2) Uani 1 1 d . U . . .
C26 C 0.8019(4) 0.18880(16) 0.3201(3) 0.121(2) Uani 1 1 d . U . . .
H26A H 0.830101 0.188142 0.355858 0.145 Uiso 1 1 calc R U . . .
H26B H 0.813234 0.170189 0.303323 0.145 Uiso 1 1 calc R U . . .
N3 N 0.7130(4) 0.16066(17) 0.3457(3) 0.150(2) Uani 1 1 d D U . . .
O22 O 1.4416(5) 0.40052(15) 0.4731(3) 0.227(3) Uani 1 1 d . U . . .
O21 O 1.5624(5) 0.40265(14) 0.5473(3) 0.233(3) Uani 1 1 d . U . . .
O11 O 1.6979(4) 0.5588(2) 0.4988(3) 0.246(4) Uani 1 1 d . U . . .
O12 O 1.6580(4) 0.53269(19) 0.4045(3) 0.226(3) Uani 1 1 d . U . . .
O19 O 1.6994(4) 0.4412(2) 0.5095(3) 0.238(3) Uani 1 1 d . U . . .
O18 O 1.6618(4) 0.4600(2) 0.4142(3) 0.241(3) Uani 1 1 d . U . . .
O5 O 0.8468(5) 0.45766(16) 0.0526(3) 0.211(3) Uani 1 1 d D U . . .
O4 O 0.9723(5) 0.44439(18) 0.0741(3) 0.240(3) Uani 1 1 d . U . . .
C14 C 0.9051(9) 0.4432(2) 0.0724(3) 0.215(3) Uani 1 1 d D U . . .
O1 O 1.1118(5) 0.4823(2) 0.1062(3) 0.240(4) Uani 1 1 d D U . . .
O8 O 0.7949(5) 0.49969(17) -0.0766(3) 0.201(3) Uani 1 1 d D U . . .
C13 C 1.1751(7) 0.4880(3) 0.1081(5) 0.204(4) Uani 1 1 d D U . . .
C18 C 0.7916(4) 0.3830(2) 0.1218(3) 0.242(4) Uani 1 1 d G U . . .
H18 H 0.741332 0.377648 0.119830 0.290 Uiso 1 1 calc R U . . .
C20 C 0.8483(6) 0.36494(15) 0.1484(3) 0.240(4) Uani 1 1 d DG U . . .
C19 C 0.9218(5) 0.3728(2) 0.1513(3) 0.284(4) Uani 1 1 d G U . . .
H19 H 0.960598 0.360461 0.169404 0.341 Uiso 1 1 calc R U . . .
C16 C 0.9385(4) 0.3988(2) 0.1276(4) 0.276(4) Uani 1 1 d G U . . .
H16 H 0.988751 0.404171 0.129637 0.331 Uiso 1 1 calc R U . . .
C15 C 0.8818(6) 0.41687(16) 0.1011(3) 0.233(3) Uani 1 1 d DG U . . .
C17 C 0.8083(5) 0.40900(18) 0.0982(3) 0.218(3) Uani 1 1 d G U . . .
H17 H 0.769486 0.421358 0.080063 0.261 Uiso 1 1 calc R U . . .
C21 C 0.8442(7) 0.3382(2) 0.1815(4) 0.224(4) Uani 1 1 d D U . . .
H21 H 0.889328 0.329741 0.199867 0.269 Uiso 1 1 calc R U . . .
C9 C 1.2240(5) 0.49113(17) 0.1617(3) 0.234(4) Uani 1 1 d DG U . . .
C8 C 1.2001(4) 0.48421(19) 0.2057(4) 0.267(4) Uani 1 1 d DG U . . .
H8 H 1.149969 0.478629 0.203582 0.320 Uiso 1 1 calc R U . . .
C7 C 1.2495(6) 0.48545(19) 0.2527(3) 0.263(4) Uani 1 1 d DG U . . .
H7 H 1.233174 0.480726 0.282718 0.316 Uiso 1 1 calc R U . . .
C12 C 1.3229(5) 0.49362(17) 0.2558(3) 0.248(4) Uani 1 1 d DG U . . .
C11 C 1.3468(4) 0.50054(18) 0.2118(4) 0.300(5) Uani 1 1 d DG U . . .
H11 H 1.396893 0.506120 0.213919 0.360 Uiso 1 1 calc R U . . .
C10 C 1.2973(5) 0.49929(18) 0.1648(3) 0.269(5) Uani 1 1 d DG U . . .
H10 H 1.313687 0.504023 0.134782 0.323 Uiso 1 1 calc R U . . .
O23 O 0.8400(4) 0.31148(14) 0.3907(2) 0.184(2) Uani 1 1 d . U . . .
O40 O 0.5254(3) 0.27187(14) 0.1658(2) 0.170(2) Uani 1 1 d . U . . .
C5 C 1.3814(12) 0.4962(3) 0.3004(6) 0.199(5) Uani 0.25 1 d D U P . .
H5 H 1.430636 0.500329 0.297556 0.239 Uiso 0.25 1 calc R U P . .
O7 O 0.8357(3) 0.52514(14) 0.0289(2) 0.158(2) Uani 1 1 d D U . . .
O10 O 0.8143(6) 0.4394(2) -0.0447(6) 0.374(6) Uani 1 1 d D U . . .
O9 O 0.7168(6) 0.4836(3) -0.0107(6) 0.375(6) Uani 1 1 d D U . . .
O3 O 0.9790(7) 0.5113(2) 0.0935(4) 0.165(4) Uani 0.5 1 d D U P . .
O2 O 1.0660(5) 0.44770(17) 0.0106(4) 0.127(3) Uani 0.5 1 d D U P . .
C33 C 0.7092(6) 0.1065(3) 0.4022(6) 0.215(3) Uani 0.583(7) 1 d DG U P A 1
H33 H 0.754373 0.108986 0.391430 0.258 Uiso 0.583(7) 1 calc R U P A 1
C32 C 0.6987(6) 0.0814(3) 0.4303(5) 0.217(4) Uani 0.583(7) 1 d DG U P A 1
H32 H 0.736592 0.066758 0.438742 0.261 Uiso 0.583(7) 1 calc R U P A 1
C34 C 0.6326(6) 0.0778(2) 0.4459(4) 0.210(4) Uani 0.583(7) 1 d DG U P A 1
C35 C 0.5771(6) 0.0993(3) 0.4335(5) 0.217(4) Uani 0.583(7) 1 d DG U P A 1
H35 H 0.531908 0.096829 0.444244 0.261 Uiso 0.583(7) 1 calc R U P A 1
C36 C 0.5876(6) 0.1244(2) 0.4054(5) 0.219(4) Uani 0.583(7) 1 d DG U P A 1
H36 H 0.549688 0.139057 0.396931 0.263 Uiso 0.583(7) 1 calc R U P A 1
C37 C 0.6537(7) 0.1280(2) 0.3897(5) 0.216(3) Uani 0.583(7) 1 d DG U P A 1
C31A C 0.9118(6) 0.5316(2) 0.0704(4) 0.230(3) Uani 1 1 d D U . B 2
C30 C 0.6537(6) 0.1537(2) 0.3536(4) 0.216(3) Uani 1 1 d D U . . .
H30 H 0.609340 0.163855 0.337996 0.259 Uiso 0.583(7) 1 calc R U P A 1
H30A H 0.614953 0.168099 0.349108 0.259 Uiso 0.417(7) 1 calc R U P A 2
C31 C 0.6160(6) 0.0509(2) 0.4802(4) 0.230(3) Uani 1 1 d D U . A 1
C33A C 0.6948(9) 0.1010(4) 0.3975(8) 0.219(4) Uani 0.417(7) 1 d G U P A 2
H33A H 0.745073 0.107195 0.403367 0.263 Uiso 0.417(7) 1 calc R U P A 2
C32A C 0.6770(7) 0.0731(4) 0.4144(7) 0.215(4) Uani 0.417(7) 1 d DG U P A 2
H32A H 0.715136 0.060230 0.431801 0.257 Uiso 0.417(7) 1 calc R U P A 2
C34A C 0.6033(7) 0.0641(3) 0.4059(6) 0.210(4) Uani 0.417(7) 1 d DG U P A 2
C35A C 0.5475(7) 0.0830(3) 0.3804(6) 0.219(4) Uani 0.417(7) 1 d DG U P A 2
H35A H 0.497189 0.076811 0.374579 0.262 Uiso 0.417(7) 1 calc R U P A 2
C36A C 0.5653(11) 0.1109(3) 0.3635(6) 0.217(4) Uani 0.417(7) 1 d G U P A 2
H36A H 0.527124 0.123776 0.346145 0.260 Uiso 0.417(7) 1 calc R U P A 2
C37A C 0.6389(12) 0.1199(3) 0.3721(7) 0.216(3) Uani 0.417(7) 1 d DG U P A 2

loop_
_atom_site_aniso_label
_atom_site_aniso_U_11
_atom_site_aniso_U_22
_atom_site_aniso_U_33
_atom_site_aniso_U_23
_atom_site_aniso_U_13
_atom_site_aniso_U_12
Mn2 0.1117(9) 0.0953(8) 0.0852(7) 0.0045(6) 0.0140(6) 0.0066(7)
Mo6 0.1868(8) 0.1207(6) 0.0960(5) -0.0095(4) 0.0206(5) -0.0009(6)
Mo4 0.1917(9) 0.1390(7) 0.0991(5) -0.0161(4) 0.0099(5) 0.0089(6)
Mo7 0.1453(7) 0.1355(7) 0.1443(7) 0.0156(5) 0.0522(6) 0.0303(5)
Mo5 0.1244(6) 0.1638(8) 0.1310(7) 0.0184(5) -0.0066(5) -0.0048(6)
Mo9 0.1529(7) 0.1425(7) 0.1385(7) 0.0115(5) 0.0455(6) 0.0401(6)
Mo8 0.1228(6) 0.1509(7) 0.1234(6) 0.0220(5) -0.0071(5) -0.0013(5)
Co2 0.1581(13) 0.1310(11) 0.1684(13) 0.0019(9) 0.0367(10) 0.0162(9)
Co1 0.1925(9) 0.1455(8) 0.1348(8) 0.0344(7) -0.0074(7) -0.0393(7)
Mn1 0.1256(14) 0.0892(11) 0.1038(11) -0.0070(9) 0.0307(10) -0.0052(9)
Mo3 0.3006(14) 0.0900(6) 0.1518(8) -0.0054(5) 0.0278(9) -0.0036(7)
Mo1 0.1898(10) 0.2367(12) 0.1435(8) 0.0013(7) 0.0568(7) -0.0894(9)
Mo2 0.1813(10) 0.2371(12) 0.1507(8) -0.0242(8) 0.0480(7) 0.0750(9)
O46 0.135(4) 0.095(3) 0.103(3) 0.011(3) 0.029(3) 0.001(3)
O29 0.131(4) 0.097(3) 0.117(3) 0.008(3) 0.021(3) -0.001(3)
O44 0.126(3) 0.093(3) 0.104(3) 0.012(2) 0.015(3) 0.012(3)
O41 0.140(4) 0.129(3) 0.078(3) 0.005(2) -0.010(3) -0.013(3)
O28 0.196(4) 0.110(3) 0.131(4) -0.018(3) 0.057(3) 0.014(3)
O33 0.142(4) 0.100(3) 0.098(3) 0.011(3) 0.030(3) 0.001(3)
O32 0.125(3) 0.103(3) 0.111(3) 0.014(3) 0.015(3) 0.017(3)
O34 0.169(4) 0.111(3) 0.116(3) -0.007(3) 0.032(3) 0.016(3)
O31 0.166(5) 0.154(5) 0.223(6) 0.047(4) 0.069(5) 0.069(4)
O42 0.125(4) 0.093(3) 0.099(3) 0.019(2) 0.004(3) -0.010(3)
O37 0.233(6) 0.142(5) 0.133(4) -0.034(4) -0.004(4) -0.039(5)
O24 0.156(5) 0.180(5) 0.182(5) 0.062(4) -0.027(4) 0.062(4)
O45 0.106(3) 0.164(4) 0.112(3) 0.025(3) 0.021(3) 0.010(3)
O30 0.135(4) 0.137(4) 0.147(4) 0.013(3) 0.031(3) 0.009(3)
O25 0.159(5) 0.203(6) 0.188(6) 0.024(5) -0.012(4) -0.073(5)
O36 0.178(5) 0.180(5) 0.186(6) 0.049(4) 0.092(5) 0.037(4)
O26 0.152(4) 0.152(4) 0.104(3) -0.009(3) 0.000(3) 0.017(3)
O27 0.242(6) 0.197(6) 0.088(4) -0.002(3) 0.059(4) 0.014(5)
O35 0.192(6) 0.178(5) 0.159(5) 0.040(4) 0.099(4) 0.043(4)
O43 0.180(6) 0.184(6) 0.185(6) 0.011(5) 0.050(5) 0.054(5)
O38 0.143(5) 0.182(5) 0.171(5) 0.028(4) -0.028(4) -0.037(4)
O39 0.224(6) 0.146(5) 0.126(4) -0.004(3) 0.031(4) 0.005(4)
C24 0.145(5) 0.099(5) 0.116(5) 0.003(4) 0.018(4) -0.013(4)
N2 0.189(6) 0.132(5) 0.148(5) 0.006(4) 0.059(5) -0.039(5)
C22 0.156(5) 0.103(4) 0.118(4) 0.017(4) 0.034(4) -0.015(4)
C25 0.159(5) 0.119(5) 0.111(5) 0.009(4) 0.025(4) -0.028(5)
C23 0.141(5) 0.097(4) 0.112(5) 0.007(4) 0.010(5) -0.006(5)
C29 0.141(5) 0.115(5) 0.115(5) 0.023(4) 0.035(4) 0.017(4)
C28 0.133(5) 0.108(5) 0.128(5) 0.015(4) 0.035(4) -0.011(4)
C27 0.146(5) 0.103(4) 0.123(4) 0.024(4) 0.036(4) -0.005(4)
O16 0.129(4) 0.127(3) 0.108(3) -0.010(3) 0.038(3) -0.014(3)
O14 0.163(4) 0.095(3) 0.121(4) -0.006(3) 0.027(3) -0.034(3)
O17 0.176(5) 0.260(5) 0.139(4) -0.020(4) 0.065(4) -0.020(4)
O15 0.151(4) 0.098(3) 0.114(3) -0.004(3) 0.020(3) 0.023(3)
O20 0.224(5) 0.149(4) 0.148(4) -0.022(3) 0.016(4) 0.063(4)
C4 0.161(5) 0.119(5) 0.115(5) 0.013(4) 0.019(5) -0.005(5)
C3 0.151(6) 0.128(5) 0.119(5) 0.007(5) 0.021(5) -0.001(5)
C1 0.163(7) 0.127(6) 0.120(6) -0.010(5) 0.002(5) -0.031(5)
C2 0.136(6) 0.130(5) 0.112(5) -0.007(4) 0.020(5) -0.010(5)
N1 0.219(6) 0.135(5) 0.133(5) 0.011(4) 0.002(5) 0.025(4)
O6 0.157(4) 0.097(3) 0.127(3) -0.014(3) 0.018(3) -0.012(3)
O13 0.229(5) 0.140(4) 0.134(4) -0.006(3) 0.044(4) -0.063(4)
C26 0.140(5) 0.098(4) 0.126(5) 0.035(4) 0.034(4) 0.007(4)
N3 0.170(5) 0.149(5) 0.136(4) 0.023(4) 0.045(4) -0.028(4)
O22 0.337(8) 0.135(5) 0.176(5) -0.032(4) -0.009(6) -0.049(5)
O21 0.355(9) 0.116(4) 0.197(6) 0.012(4) -0.002(6) 0.053(5)
O11 0.226(7) 0.321(8) 0.181(6) 0.004(6) 0.027(5) -0.143(6)
O12 0.239(7) 0.300(8) 0.172(6) -0.021(5) 0.117(5) -0.091(6)
O19 0.197(7) 0.324(9) 0.201(7) -0.028(7) 0.060(6) 0.078(7)
O18 0.247(7) 0.337(9) 0.163(6) -0.030(6) 0.096(5) 0.085(7)
O5 0.253(6) 0.177(5) 0.241(6) 0.040(4) 0.133(5) 0.010(5)
O4 0.255(5) 0.223(4) 0.222(4) 0.044(4) 0.013(4) -0.045(4)
C14 0.233(7) 0.202(6) 0.222(6) 0.057(5) 0.074(6) 0.003(6)
O1 0.264(7) 0.204(5) 0.215(5) 0.068(5) -0.023(6) -0.023(6)
O8 0.203(6) 0.202(6) 0.181(6) -0.025(5) 0.006(5) 0.061(5)
C13 0.233(9) 0.166(7) 0.183(7) 0.058(6) -0.017(8) 0.030(8)
C18 0.270(8) 0.205(8) 0.271(8) 0.039(7) 0.104(7) -0.020(7)
C20 0.274(8) 0.198(7) 0.252(7) 0.059(6) 0.068(7) -0.059(7)
C19 0.300(9) 0.238(8) 0.301(8) 0.089(7) 0.038(8) -0.049(8)
C16 0.296(8) 0.216(8) 0.299(8) 0.108(7) 0.032(8) -0.058(7)
C15 0.257(7) 0.189(7) 0.259(7) 0.055(6) 0.071(7) -0.016(6)
C17 0.249(8) 0.175(7) 0.261(7) 0.060(6) 0.123(7) -0.024(7)
C21 0.256(8) 0.197(7) 0.211(7) 0.016(6) 0.034(7) -0.031(7)
C9 0.281(8) 0.206(6) 0.182(7) -0.018(6) -0.022(7) 0.024(7)
C8 0.313(9) 0.236(7) 0.197(8) -0.008(8) -0.058(8) 0.004(8)
C7 0.324(10) 0.246(7) 0.169(7) 0.004(7) -0.051(8) 0.010(8)
C12 0.293(9) 0.236(7) 0.170(7) -0.016(6) -0.040(7) 0.029(7)
C11 0.332(10) 0.291(8) 0.219(8) -0.010(8) -0.059(8) 0.023(8)
C10 0.302(10) 0.265(8) 0.182(7) -0.034(7) -0.069(8) 0.017(8)
O23 0.218(6) 0.151(5) 0.159(5) -0.021(4) -0.007(5) -0.027(5)
O40 0.141(5) 0.194(6) 0.157(5) 0.023(4) -0.002(4) 0.023(4)
C5 0.248(9) 0.179(8) 0.141(9) -0.008(8) -0.019(8) 0.033(8)
O7 0.168(5) 0.171(5) 0.140(4) -0.004(3) 0.047(4) 0.008(4)
O10 0.279(10) 0.320(11) 0.517(15) -0.159(11) 0.075(10) 0.021(8)
O9 0.302(11) 0.383(12) 0.452(14) -0.051(11) 0.111(11) -0.009(10)
O3 0.169(7) 0.177(7) 0.155(6) -0.045(5) 0.054(6) -0.019(6)
O2 0.100(6) 0.064(5) 0.194(8) -0.016(5) -0.012(6) -0.001(5)
C33 0.253(6) 0.185(6) 0.206(6) 0.056(5) 0.050(5) -0.059(5)
C32 0.261(6) 0.181(6) 0.204(6) 0.058(5) 0.039(6) -0.045(6)
C34 0.250(6) 0.180(6) 0.199(6) 0.053(5) 0.043(5) -0.048(5)
C35 0.257(6) 0.191(6) 0.205(6) 0.054(5) 0.054(6) -0.047(6)
C36 0.258(7) 0.190(6) 0.212(6) 0.050(6) 0.058(6) -0.046(6)
C37 0.258(6) 0.185(6) 0.204(6) 0.061(5) 0.047(5) -0.055(5)
C31A 0.258(5) 0.206(5) 0.209(5) -0.009(4) 0.019(5) -0.038(5)
C30 0.260(7) 0.181(6) 0.199(6) 0.062(5) 0.032(6) -0.031(6)
C31 0.258(5) 0.206(5) 0.209(5) -0.009(4) 0.019(5) -0.038(5)
C33A 0.257(6) 0.189(6) 0.207(6) 0.051(5) 0.043(6) -0.052(6)
C32A 0.258(6) 0.177(6) 0.203(6) 0.055(5) 0.039(6) -0.047(6)
C34A 0.253(6) 0.179(6) 0.200(6) 0.060(5) 0.054(6) -0.047(6)
C35A 0.254(7) 0.193(7) 0.210(7) 0.046(7) 0.052(7) -0.046(7)
C36A 0.254(6) 0.193(6) 0.205(6) 0.053(5) 0.053(6) -0.048(6)
C37A 0.258(6) 0.186(6) 0.204(6) 0.060(5) 0.051(5) -0.051(5)

loop_
_atom_type_symbol
_atom_type_description
_atom_type_scat_dispersion_real
_atom_type_scat_dispersion_imag
_atom_type_scat_source
C C 0.0137 0.0067 'International Tables Vol C Tables 4.2.6.8 and 6.1.1.4'
H H 0.0000 0.0000 'International Tables Vol C Tables 4.2.6.8 and 6.1.1.4'
Co Co -0.6628 2.9049 'International Tables Vol C Tables 4.2.6.8 and 6.1.1.4'
Mn Mn -0.0162 2.2332 'International Tables Vol C Tables 4.2.6.8 and 6.1.1.4'
Mo Mo -0.2130 2.1496 'International Tables Vol C Tables 4.2.6.8 and 6.1.1.4'
N N 0.0241 0.0134 'International Tables Vol C Tables 4.2.6.8 and 6.1.1.4'
O O 0.0389 0.0241 'International Tables Vol C Tables 4.2.6.8 and 6.1.1.4'

loop_
_geom_angle_atom_site_label_1
_geom_angle_atom_site_label_2
_geom_angle_atom_site_label_3
_geom_angle
_geom_angle_site_symmetry_1
_geom_angle_site_symmetry_3
_geom_angle_publ_flag
O46 Mn2 O29 92.4(2) . . ?
O46 Mn2 O44 93.0(2) . . ?
O46 Mn2 O33 179.7(2) . . ?
O46 Mn2 O32 87.4(2) . . ?
O46 Mn2 O42 88.4(2) . . ?
O29 Mn2 O42 178.9(2) . . ?
O44 Mn2 O29 93.1(2) . . ?
O44 Mn2 O32 179.6(2) . . ?
O44 Mn2 O42 86.07(19) . . ?
O33 Mn2 O29 87.6(2) . . ?
O33 Mn2 O44 87.3(2) . . ?
O33 Mn2 O32 92.3(2) . . ?
O33 Mn2 O42 91.6(2) . . ?
O32 Mn2 O29 86.9(2) . . ?
O32 Mn2 O42 93.9(2) . . ?
O46 Mo6 O42 71.39(16) . . ?
O41 Mo6 O46 80.49(17) . . ?
O41 Mo6 O42 69.87(17) . . ?
O34 Mo6 O46 70.22(19) . . ?
O34 Mo6 O41 144.06(19) . . ?
O34 Mo6 O42 81.11(18) . . ?
O37 Mo6 O46 160.7(2) . . ?
O37 Mo6 O41 103.8(3) . . ?
O37 Mo6 O34 97.9(3) . . ?
O37 Mo6 O42 92.1(2) . . ?
O37 Mo6 O39 106.6(3) . . ?
O39 Mo6 O46 91.0(2) . . ?
O39 Mo6 O41 99.6(2) . . ?
O39 Mo6 O34 101.3(3) . . ?
O39 Mo6 O42 160.5(2) . . ?
O29 Mo4 O33 71.43(17) . . ?
O28 Mo4 O29 80.28(19) . . ?
O28 Mo4 O33 69.64(19) . . ?
O26 Mo4 O29 69.9(2) . . ?
O26 Mo4 O28 143.1(2) . . ?
O26 Mo4 O33 80.3(2) . . ?
O27 Mo4 O29 161.6(2) . . ?
O27 Mo4 O28 103.2(3) . . ?
O27 Mo4 O33 92.6(2) . . ?
O27 Mo4 O26 99.0(3) . . ?
O23 Mo4 O29 91.1(3) . . ?
O23 Mo4 O28 100.8(3) . . ?
O23 Mo4 O33 161.0(2) . . ?
O23 Mo4 O26 101.1(3) . . ?
O23 Mo4 O27 105.8(3) . . ?
O46 Mo7 O32 71.50(16) . . ?
O34 Mo7 O46 71.04(19) . . ?
O34 Mo7 O32 81.24(19) . . ?
O31 Mo7 O46 161.6(2) . . ?
O31 Mo7 O32 91.9(2) . . ?
O31 Mo7 O34 99.3(3) . . ?
O31 Mo7 O30 101.8(3) . . ?
O31 Mo7 O36 106.4(3) . . ?
O30 Mo7 O46 80.7(2) . . ?
O30 Mo7 O32 71.3(2) . . ?
O30 Mo7 O34 145.6(2) . . ?
O36 Mo7 O46 91.3(2) . . ?
O36 Mo7 O32 160.2(2) . . ?
O36 Mo7 O34 102.7(3) . . ?
O36 Mo7 O30 96.9(3) . . ?
O29 Mo5 O32 71.97(16) . . ?
O24 Mo5 O29 161.9(3) . . ?
O24 Mo5 O32 91.9(3) . . ?
O24 Mo5 O30 102.1(3) . . ?
O24 Mo5 O26 99.2(3) . . ?
O30 Mo5 O29 80.7(2) . . ?
O30 Mo5 O32 70.8(2) . . ?
O25 Mo5 O29 91.1(3) . . ?
O25 Mo5 O32 160.8(2) . . ?
O25 Mo5 O24 106.0(3) . . ?
O25 Mo5 O30 98.2(3) . . ?
O25 Mo5 O26 102.6(3) . . ?
O26 Mo5 O29 70.8(2) . . ?
O26 Mo5 O32 80.7(2) . . ?
O26 Mo5 O30 144.7(2) . . ?
O28 Mo9 O44 80.57(19) . . ?
O28 Mo9 O33 71.7(2) . . ?
O28 Mo9 O45 144.8(2) . . ?
O33 Mo9 O44 71.93(16) . . ?
O45 Mo9 O44 70.21(18) . . ?
O45 Mo9 O33 80.60(19) . . ?
O35 Mo9 O44 162.0(2) . . ?
O35 Mo9 O28 101.4(3) . . ?
O35 Mo9 O33 91.5(2) . . ?
O35 Mo9 O45 100.7(3) . . ?
O35 Mo9 O43 105.7(3) . . ?
O43 Mo9 O44 91.7(2) . . ?
O43 Mo9 O28 97.0(3) . . ?
O43 Mo9 O33 161.2(2) . . ?
O43 Mo9 O45 103.0(3) . . ?
O41 Mo8 O44 80.18(18) . . ?
O41 Mo8 O42 72.14(18) . . ?
O42 Mo8 O44 71.84(16) . . ?
O45 Mo8 O44 70.7(2) . . ?
O45 Mo8 O41 144.5(2) . . ?
O45 Mo8 O42 79.67(19) . . ?
O38 Mo8 O44 162.4(2) . . ?
O38 Mo8 O41 104.1(3) . . ?
O38 Mo8 O42 93.0(2) . . ?
O38 Mo8 O45 98.4(3) . . ?
O38 Mo8 O40 105.3(3) . . ?
O40 Mo8 O44 90.9(2) . . ?
O40 Mo8 O41 97.7(3) . . ?
O40 Mo8 O42 161.0(2) . . ?
O40 Mo8 O45 102.5(3) . . ?
O6 Co2 O5 97.4(3) . . ?
O6 Co2 O7 101.2(2) . . ?
O6 Co2 O10 90.2(3) . . ?
O6 Co2 O9 171.7(4) . . ?
O5 Co2 O7 98.2(3) . . ?
O5 Co2 O10 77.0(5) . . ?
O5 Co2 O9 85.3(5) . . ?
O8 Co2 O6 96.3(3) . . ?
O8 Co2 O5 156.4(4) . . ?
O8 Co2 O7 97.9(3) . . ?
O8 Co2 O10 83.8(5) . . ?
O8 Co2 O9 78.7(5) . . ?
O7 Co2 O10 168.2(3) . . ?
O7 Co2 O9 86.1(4) . . ?
O9 Co2 O10 82.7(4) . . ?
O6 Co1 O6 81.6(2) . 3_765 ?
O6 Co1 O4 91.9(3) . . ?
O6 Co1 O4 173.5(3) 3_765 . ?
O6 Co1 O1 90.6(3) 3_765 . ?
O6 Co1 O1 171.7(3) . . ?
O6 Co1 O3 88.0(4) 3_765 . ?
O6 Co1 O3 99.3(4) . . ?
O6 Co1 O2 97.8(3) 3_765 . ?
O6 Co1 O2 85.9(3) . . ?
O4 Co1 O3 93.3(4) . . ?
O1 Co1 O4 95.9(3) . . ?
O1 Co1 O3 82.9(5) . . ?
O1 Co1 O2 92.6(4) . . ?
O2 Co1 O4 81.4(4) . . ?
O2 Co1 O3 172.8(4) . . ?
O16 Mn1 O16 180.0 . 3_866 ?
O16 Mn1 O15 91.9(2) 3_866 3_866 ?
O16 Mn1 O15 88.1(2) 3_866 . ?
O16 Mn1 O15 88.1(2) . 3_866 ?
O16 Mn1 O15 91.9(2) . . ?
O14 Mn1 O16 89.1(2) . . ?
O14 Mn1 O16 90.9(2) 3_866 . ?
O14 Mn1 O16 90.9(2) . 3_866 ?
O14 Mn1 O16 89.1(2) 3_866 3_866 ?
O14 Mn1 O14 180.0 . 3_866 ?
O14 Mn1 O15 92.9(2) 3_866 . ?
O14 Mn1 O15 87.1(2) . . ?
O14 Mn1 O15 92.9(2) . 3_866 ?
O14 Mn1 O15 87.1(2) 3_866 3_866 ?
O15 Mn1 O15 180.0 . 3_866 ?
O15 Mo3 O14 70.90(18) 3_866 3_866 ?
O20 Mo3 O14 78.1(2) . 3_866 ?
O20 Mo3 O15 69.9(2) . 3_866 ?
O20 Mo3 O13 142.3(2) . 3_866 ?
O13 Mo3 O14 71.7(2) 3_866 3_866 ?
O13 Mo3 O15 79.1(2) 3_866 3_866 ?
O22 Mo3 O14 93.0(3) . 3_866 ?
O22 Mo3 O15 162.1(3) . 3_866 ?
O22 Mo3 O20 99.8(3) . . ?
O22 Mo3 O13 103.8(3) . 3_866 ?
O21 Mo3 O14 162.5(3) . 3_866 ?
O21 Mo3 O15 94.3(3) . 3_866 ?
O21 Mo3 O20 106.0(4) . . ?
O21 Mo3 O13 97.0(3) . 3_866 ?
O21 Mo3 O22 102.8(4) . . ?
O16 Mo1 O14 71.49(17) . . ?
O17 Mo1 O16 73.0(3) . . ?
O17 Mo1 O14 79.3(2) . . ?
O13 Mo1 O16 79.6(2) . . ?
O13 Mo1 O14 71.9(2) . . ?
O13 Mo1 O17 145.2(3) . . ?
O11 Mo1 O16 159.7(3) . . ?
O11 Mo1 O14 91.3(3) . . ?
O11 Mo1 O17 93.8(4) . . ?
O11 Mo1 O13 105.8(4) . . ?
O11 Mo1 O12 108.2(4) . . ?
O12 Mo1 O16 90.0(3) . . ?
O12 Mo1 O14 160.0(3) . . ?
O12 Mo1 O17 102.9(4) . . ?
O12 Mo1 O13 98.0(4) . . ?
O17 Mo2 O16 72.7(3) . . ?
O17 Mo2 O15 79.5(2) . 3_866 ?
O15 Mo2 O16 71.99(17) 3_866 . ?
O20 Mo2 O16 79.5(2) . . ?
O20 Mo2 O17 143.9(3) . . ?
O20 Mo2 O15 70.2(2) . 3_866 ?
O19 Mo2 O16 160.5(3) . . ?
O19 Mo2 O17 95.6(4) . . ?
O19 Mo2 O15 90.8(3) . 3_866 ?
O19 Mo2 O20 103.8(4) . . ?
O19 Mo2 O18 106.1(4) . . ?
O18 Mo2 O16 92.0(3) . . ?
O18 Mo2 O17 103.3(4) . . ?
O18 Mo2 O15 162.3(3) . 3_866 ?
O18 Mo2 O20 100.1(4) . . ?
Mn2 O46 Mo6 101.0(2) . . ?
Mn2 O46 Mo7 101.25(19) . . ?
Mo7 O46 Mo6 90.98(16) . . ?
C25 O46 Mn2 114.9(4) . . ?
C25 O46 Mo6 121.8(4) . . ?
C25 O46 Mo7 122.3(5) . . ?
Mn2 O29 Mo4 100.6(2) . . ?
Mn2 O29 Mo5 100.7(2) . . ?
Mo5 O29 Mo4 90.56(17) . . ?
C24 O29 Mn2 116.0(4) . . ?
C24 O29 Mo4 122.3(4) . . ?
C24 O29 Mo5 121.6(4) . . ?
Mn2 O44 Mo9 100.20(19) . . ?
Mn2 O44 Mo8 100.88(19) . . ?
Mo8 O44 Mo9 90.80(18) . . ?
C23 O44 Mn2 113.0(4) . . ?
C23 O44 Mo9 123.6(4) . . ?
C23 O44 Mo8 123.5(4) . . ?
Mo8 O41 Mo6 121.6(2) . . ?
Mo9 O28 Mo4 122.3(3) . . ?
Mn2 O33 Mo4 100.4(2) . . ?
Mn2 O33 Mo9 100.56(19) . . ?
Mo9 O33 Mo4 90.65(17) . . ?
C29 O33 Mn2 114.6(4) . . ?
C29 O33 Mo4 122.8(4) . . ?
C29 O33 Mo9 122.8(4) . . ?
Mn2 O32 Mo7 99.87(19) . . ?
Mn2 O32 Mo5 100.4(2) . . ?
Mo7 O32 Mo5 91.23(18) . . ?
C26 O32 Mn2 114.8(4) . . ?
C26 O32 Mo7 123.0(4) . . ?
C26 O32 Mo5 122.5(4) . . ?
Mo7 O34 Mo6 122.2(3) . . ?
Mn2 O42 Mo6 99.29(19) . . ?
Mn2 O42 Mo8 101.21(19) . . ?
Mo8 O42 Mo6 90.86(15) . . ?
C28 O42 Mn2 116.6(4) . . ?
C28 O42 Mo6 122.1(4) . . ?
C28 O42 Mo8 121.6(4) . . ?
Mo8 O45 Mo9 122.8(3) . . ?
Mo7 O30 Mo5 121.8(3) . . ?
Mo5 O26 Mo4 123.3(3) . . ?
O29 C24 H24A 108.7 . . ?
O29 C24 H24B 108.7 . . ?
O29 C24 C22 114.2(6) . . ?
H24A C24 H24B 107.6 . . ?
C22 C24 H24A 108.7 . . ?
C22 C24 H24B 108.7 . . ?
C21 N2 C22 126.8(9) . . ?
C24 C22 C25 109.3(7) . . ?
N2 C22 C24 110.1(7) . . ?
N2 C22 C25 108.9(7) . . ?
N2 C22 C23 104.2(8) . . ?
C23 C22 C24 114.8(7) . . ?
C23 C22 C25 109.3(7) . . ?
O46 C25 C22 116.4(7) . . ?
O46 C25 H25A 108.2 . . ?
O46 C25 H25B 108.2 . . ?
C22 C25 H25A 108.2 . . ?
C22 C25 H25B 108.2 . . ?
H25A C25 H25B 107.3 . . ?
O44 C23 C22 118.4(7) . . ?
O44 C23 H23A 107.7 . . ?
O44 C23 H23B 107.7 . . ?
C22 C23 H23A 107.7 . . ?
C22 C23 H23B 107.7 . . ?
H23A C23 H23B 107.1 . . ?
O33 C29 H29A 108.1 . . ?
O33 C29 H29B 108.1 . . ?
O33 C29 C27 116.8(6) . . ?
H29A C29 H29B 107.3 . . ?
C27 C29 H29A 108.1 . . ?
C27 C29 H29B 108.1 . . ?
O42 C28 H28A 108.9 . . ?
O42 C28 H28B 108.9 . . ?
O42 C28 C27 113.4(6) . . ?
H28A C28 H28B 107.7 . . ?
C27 C28 H28A 108.9 . . ?
C27 C28 H28B 108.9 . . ?
C29 C27 C28 109.1(7) . . ?
C29 C27 C26 113.0(8) . . ?
C26 C27 C28 113.8(7) . . ?
N3 C27 C29 111.5(7) . . ?
N3 C27 C28 108.3(7) . . ?
N3 C27 C26 100.9(7) . . ?
Mn1 O16 Mo1 100.0(2) . . ?
Mn1 O16 Mo2 100.1(2) . . ?
Mo2 O16 Mo1 90.4(2) . . ?
C2 O16 Mn1 116.2(5) . . ?
C2 O16 Mo1 121.5(4) . . ?
C2 O16 Mo2 123.4(4) . . ?
Mn1 O14 Mo3 101.2(2) . 3_866 ?
Mn1 O14 Mo1 99.5(2) . . ?
Mo3 O14 Mo1 89.67(18) 3_866 . ?
C1 O14 Mn1 116.2(4) . . ?
C1 O14 Mo3 122.4(5) . 3_866 ?
C1 O14 Mo1 122.4(5) . . ?
Mo1 O17 Mo2 117.7(4) . . ?
Mn1 O15 Mo3 100.8(2) . 3_866 ?
Mn1 O15 Mo2 99.9(2) . 3_866 ?
Mo3 O15 Mo2 90.26(17) 3_866 3_866 ?
C3 O15 Mn1 115.5(4) . . ?
C3 O15 Mo3 122.3(4) . 3_866 ?
C3 O15 Mo2 122.9(5) . 3_866 ?
Mo2 O20 Mo3 123.5(3) . . ?
C1 C4 C3 111.5(8) 3_866 . ?
C1 C4 N1 103.5(8) 3_866 . ?
C2 C4 C3 109.7(8) . . ?
C2 C4 C1 115.3(8) . 3_866 ?
C2 C4 N1 112.7(8) . . ?
N1 C4 C3 103.4(7) . . ?
O15 C3 C4 114.3(7) . . ?
O15 C3 H3A 108.7 . . ?
O15 C3 H3B 108.7 . . ?
C4 C3 H3A 108.7 . . ?
C4 C3 H3B 108.7 . . ?
H3A C3 H3B 107.6 . . ?
O14 C1 C4 114.5(7) . 3_866 ?
O14 C1 H1A 108.6 . . ?
O14 C1 H1B 108.6 . . ?
C4 C1 H1A 108.6 3_866 . ?
C4 C1 H1B 108.6 3_866 . ?
H1A C1 H1B 107.6 . . ?
O16 C2 C4 114.8(7) . . ?
O16 C2 H2A 108.6 . . ?
O16 C2 H2B 108.6 . . ?
C4 C2 H2A 108.6 . . ?
C4 C2 H2B 108.6 . . ?
H2A C2 H2B 107.6 . . ?
C5 N1 C4 130.5(14) . . ?
Co2 O6 Co1 118.7(3) . . ?
Co2 O6 Co1 116.8(3) . 3_765 ?
Co1 O6 Co1 98.4(2) . 3_765 ?
Mo1 O13 Mo3 120.4(3) . 3_866 ?
O32 C26 C27 114.5(6) . . ?
O32 C26 H26A 108.6 . . ?
O32 C26 H26B 108.6 . . ?
C27 C26 H26A 108.6 . . ?
C27 C26 H26B 108.6 . . ?
H26A C26 H26B 107.6 . . ?
C30 N3 C27 119.8(9) . . ?
C14 O5 Co2 124.9(8) . . ?
C14 O4 Co1 122.4(9) . . ?
O5 C14 C15 107.3(12) . . ?
O4 C14 O5 138.2(13) . . ?
O4 C14 C15 114.5(13) . . ?
C13 O1 Co1 132.4(11) . . ?
C13 O8 Co2 131.0(9) 3_765 . ?
O1 C13 O8 130.6(14) . 3_765 ?
O1 C13 C9 115.4(11) . . ?
O8 C13 C9 110.3(10) 3_765 . ?
C20 C18 H18 120.0 . . ?
C20 C18 C17 120.0 . . ?
C17 C18 H18 120.0 . . ?
C18 C20 C21 129.4(9) . . ?
C19 C20 C18 120.0 . . ?
C19 C20 C21 110.2(9) . . ?
C20 C19 H19 120.0 . . ?
C20 C19 C16 120.0 . . ?
C16 C19 H19 120.0 . . ?
C19 C16 H16 120.0 . . ?
C19 C16 C15 120.0 . . ?
C15 C16 H16 120.0 . . ?
C16 C15 C14 116.3(10) . . ?
C17 C15 C14 123.5(10) . . ?
C17 C15 C16 120.0 . . ?
C18 C17 H17 120.0 . . ?
C15 C17 C18 120.0 . . ?
C15 C17 H17 120.0 . . ?
N2 C21 C20 123.5(11) . . ?
N2 C21 H21 118.2 . . ?
C20 C21 H21 118.2 . . ?
C8 C9 C13 123.5(6) . . ?
C8 C9 C10 120.0 . . ?
C10 C9 C13 116.3(6) . . ?
C9 C8 H8 120.0 . . ?
C9 C8 C7 120.0 . . ?
C7 C8 H8 120.0 . . ?
C8 C7 H7 120.0 . . ?
C12 C7 C8 120.0 . . ?
C12 C7 H7 120.0 . . ?
C7 C12 C11 120.0 . . ?
C7 C12 C5 128.0(7) . . ?
C11 C12 C5 112.0(7) . . ?
C12 C11 H11 120.0 . . ?
C10 C11 C12 120.0 . . ?
C10 C11 H11 120.0 . . ?
C9 C10 H10 120.0 . . ?
C11 C10 C9 120.0 . . ?
C11 C10 H10 120.0 . . ?
N1 C5 C12 119.1(16) . . ?
N1 C5 H5 120.4 . . ?
C12 C5 H5 120.4 . . ?
C31A O7 Co2 113.4(5) . . ?
C31 O7 Co2 121.0(6) 2_655 . ?
C31A O3 Co1 120.6(8) . . ?
C31 O2 Co1 131.1(7) 4_665 . ?
C32 C33 H33 120.0 . . ?
C32 C33 C37 120.0 . . ?
C37 C33 H33 120.0 . . ?
C33 C32 H32 120.0 . . ?
C34 C32 C33 120.0 . . ?
C34 C32 H32 120.0 . . ?
C32 C34 C35 120.0 . . ?
C32 C34 C31 124.3(6) . . ?
C35 C34 C31 115.6(6) . . ?
C34 C35 H35 120.0 . . ?
C36 C35 C34 120.0 . . ?
C36 C35 H35 120.0 . . ?
C35 C36 H36 120.0 . . ?
C35 C36 C37 120.0 . . ?
C37 C36 H36 120.0 . . ?
C33 C37 C30 125.1(7) . . ?
C36 C37 C33 120.0 . . ?
C36 C37 C30 114.3(7) . . ?
O7 C31A C34A 103(7) . 2_655 ?
O3 C31A O7 132.1(9) . . ?
O3 C31A C34A 123(7) . 2_655 ?
N3 C30 C37 116.3(10) . . ?
N3 C30 H30 121.8 . . ?
N3 C30 H30A 119.5 . . ?
N3 C30 C37A 121.0(13) . . ?
C37 C30 H30 121.8 . . ?
C37A C30 H30A 119.5 . . ?
O7 C31 C34 106.4(7) 2_645 . ?
O2 C31 O7 129.5(10) 4_566 2_645 ?
O2 C31 C34 124.2(8) 4_566 . ?
C32A C33A H33A 120.0 . . ?
C32A C33A C37A 120.0 . . ?
C37A C33A H33A 120.0 . . ?
C33A C32A H32A 120.0 . . ?
C34A C32A C33A 120.0 . . ?
C34A C32A H32A 120.0 . . ?
C32A C34A C35A 120.0 . . ?
C34A C35A H35A 120.0 . . ?
C36A C35A C34A 120.0 . . ?
C36A C35A H35A 120.0 . . ?
C35A C36A H36A 120.0 . . ?
C37A C36A C35A 120.0 . . ?
C37A C36A H36A 120.0 . . ?
C33A C37A C30 123.7(13) . . ?
C36A C37A C30 116.2(13) . . ?
C36A C37A C33A 120.0 . . ?

loop_
_geom_bond_atom_site_label_1
_geom_bond_atom_site_label_2
_geom_bond_distance
_geom_bond_site_symmetry_2
_geom_bond_publ_flag
Mn2 O46 1.960(5) . ?
Mn2 O29 2.000(5) . ?
Mn2 O44 1.989(4) . ?
Mn2 O33 1.985(5) . ?
Mn2 O32 1.997(5) . ?
Mn2 O42 2.006(5) . ?
Mo6 O46 2.365(5) . ?
Mo6 O41 1.938(5) . ?
Mo6 O34 1.919(5) . ?
Mo6 O42 2.373(5) . ?
Mo6 O37 1.686(6) . ?
Mo6 O39 1.712(6) . ?
Mo4 O29 2.353(5) . ?
Mo4 O28 1.948(6) . ?
Mo4 O33 2.372(5) . ?
Mo4 O26 1.906(5) . ?
Mo4 O27 1.722(5) . ?
Mo4 O23 1.677(6) . ?
Mo7 O46 2.336(5) . ?
Mo7 O32 2.343(5) . ?
Mo7 O34 1.909(5) . ?
Mo7 O31 1.687(5) . ?
Mo7 O30 1.901(6) . ?
Mo7 O36 1.692(6) . ?
Mo5 O29 2.334(5) . ?
Mo5 O32 2.344(5) . ?
Mo5 O24 1.745(5) . ?
Mo5 O30 1.933(6) . ?
Mo5 O25 1.700(6) . ?
Mo5 O26 1.879(6) . ?
Mo9 O44 2.340(5) . ?
Mo9 O28 1.871(6) . ?
Mo9 O33 2.332(5) . ?
Mo9 O45 1.910(5) . ?
Mo9 O35 1.694(5) . ?
Mo9 O43 1.717(6) . ?
Mo8 O44 2.337(5) . ?
Mo8 O41 1.884(5) . ?
Mo8 O42 2.311(5) . ?
Mo8 O45 1.882(5) . ?
Mo8 O38 1.720(6) . ?
Mo8 O40 1.722(6) . ?
Co2 O6 1.987(5) . ?
Co2 O5 2.029(7) . ?
Co2 O8 1.940(7) . ?
Co2 O7 2.039(6) . ?
Co2 O10 2.273(9) . ?
Co2 O9 2.196(10) . ?
Co1 O6 2.015(5) 3_765 ?
Co1 O6 1.998(5) . ?
Co1 O4 2.070(9) . ?
Co1 O1 2.030(9) . ?
Co1 O3 2.092(9) . ?
Co1 O2 2.070(8) . ?
Mn1 O16 1.978(5) . ?
Mn1 O16 1.978(5) 3_866 ?
Mn1 O14 1.962(5) 3_866 ?
Mn1 O14 1.962(5) . ?
Mn1 O15 1.986(5) . ?
Mn1 O15 1.986(5) 3_866 ?
Mo3 O14 2.350(5) 3_866 ?
Mo3 O15 2.341(5) 3_866 ?
Mo3 O20 1.900(8) . ?
Mo3 O13 1.950(7) 3_866 ?
Mo3 O22 1.702(7) . ?
Mo3 O21 1.689(7) . ?
Mo1 O16 2.350(5) . ?
Mo1 O14 2.379(5) . ?
Mo1 O17 1.933(8) . ?
Mo1 O13 1.893(8) . ?
Mo1 O11 1.667(7) . ?
Mo1 O12 1.727(6) . ?
Mo2 O16 2.345(5) . ?
Mo2 O17 1.960(7) . ?
Mo2 O15 2.343(5) 3_866 ?
Mo2 O20 1.870(8) . ?
Mo2 O19 1.638(9) . ?
Mo2 O18 1.673(6) . ?
O46 C25 1.429(8) . ?
O29 C24 1.434(7) . ?
O44 C23 1.445(8) . ?
O33 C29 1.428(8) . ?
O32 C26 1.470(8) . ?
O42 C28 1.407(7) . ?
C24 H24A 0.9900 . ?
C24 H24B 0.9900 . ?
C24 C22 1.529(10) . ?
N2 C22 1.428(9) . ?
N2 C21 1.219(10) . ?
C22 C25 1.551(10) . ?
C22 C23 1.470(10) . ?
C25 H25A 0.9900 . ?
C25 H25B 0.9900 . ?
C23 H23A 0.9900 . ?
C23 H23B 0.9900 . ?
C29 H29A 0.9900 . ?
C29 H29B 0.9900 . ?
C29 C27 1.481(10) . ?
C28 H28A 0.9900 . ?
C28 H28B 0.9900 . ?
C28 C27 1.612(10) . ?
C27 C26 1.499(10) . ?
C27 N3 1.480(9) . ?
O16 C2 1.425(9) . ?
O14 C1 1.438(8) . ?
O15 C3 1.420(8) . ?
C4 C3 1.581(10) . ?
C4 C1 1.470(10) 3_866 ?
C4 C2 1.465(11) . ?
C4 N1 1.564(11) . ?
C3 H3A 0.9900 . ?
C3 H3B 0.9900 . ?
C1 H1A 0.9900 . ?
C1 H1B 0.9900 . ?
C2 H2A 0.9900 . ?
C2 H2B 0.9900 . ?
N1 C5 1.119(15) . ?
C26 H26A 0.9900 . ?
C26 H26B 0.9900 . ?
N3 C30 1.206(10) . ?
O5 C14 1.270(14) . ?
O4 C14 1.236(14) . ?
C14 C15 1.519(11) . ?
O1 C13 1.190(11) . ?
O8 C13 1.243(10) 3_765 ?
C13 C9 1.532(13) . ?
C18 H18 0.9500 . ?
C18 C20 1.3900 . ?
C18 C17 1.3900 . ?
C20 C19 1.3900 . ?
C20 C21 1.5011(10) . ?
C19 H19 0.9500 . ?
C19 C16 1.3900 . ?
C16 H16 0.9500 . ?
C16 C15 1.3900 . ?
C15 C17 1.3900 . ?
C17 H17 0.9500 . ?
C21 H21 0.9500 . ?
C9 C8 1.3900 . ?
C9 C10 1.3900 . ?
C8 H8 0.9500 . ?
C8 C7 1.3900 . ?
C7 H7 0.9500 . ?
C7 C12 1.3900 . ?
C12 C11 1.3900 . ?
C12 C5 1.434(18) . ?
C11 H11 0.9500 . ?
C11 C10 1.3900 . ?
C10 H10 0.9500 . ?
C5 H5 0.9500 . ?
O7 C31A 1.617(9) . ?
O7 C31 1.512(10) 2_655 ?
O3 C31A 1.554(10) . ?
O2 C31 1.368(10) 4_665 ?
C33 H33 0.9500 . ?
C33 C32 1.3900 . ?
C33 C37 1.3900 . ?
C32 H32 0.9500 . ?
C32 C34 1.3900 . ?
C34 C35 1.3900 . ?
C34 C31 1.586(10) . ?
C35 H35 0.9500 . ?
C35 C36 1.3900 . ?
C36 H36 0.9500 . ?
C36 C37 1.3900 . ?
C37 C30 1.504(11) . ?
C31A C34A 1.635(16) 2_655 ?
C30 H30 0.9500 . ?
C30 H30A 0.9500 . ?
C30 C37A 1.629(12) . ?
C33A H33A 0.9500 . ?
C33A C32A 1.3900 . ?
C33A C37A 1.3900 . ?
C32A H32A 0.9500 . ?
C32A C34A 1.3900 . ?
C34A C35A 1.3900 . ?
C35A H35A 0.9500 . ?
C35A C36A 1.3900 . ?
C36A H36A 0.9500 . ?
C36A C37A 1.3900 . ?

loop_
_geom_torsion_atom_site_label_1
_geom_torsion_atom_site_label_2
_geom_torsion_atom_site_label_3
_geom_torsion_atom_site_label_4
_geom_torsion
_geom_torsion_site_symmetry_1
_geom_torsion_site_symmetry_2
_geom_torsion_site_symmetry_3
_geom_torsion_site_symmetry_4
_geom_torsion_publ_flag
Mn2 O46 C25 C22 0.1(9) . . . . ?
Mn2 O29 C24 C22 2.9(9) . . . . ?
Mn2 O44 C23 C22 -1.9(9) . . . . ?
Mn2 O33 C29 C27 0.9(9) . . . . ?
Mn2 O32 C26 C27 -0.3(8) . . . . ?
Mn2 O42 C28 C27 -1.2(8) . . . . ?
Mo6 O46 C25 C22 122.3(6) . . . . ?
Mo6 O42 C28 C27 120.6(6) . . . . ?
Mo4 O29 C24 C22 -120.5(6) . . . . ?
Mo4 O33 C29 C27 -121.2(7) . . . . ?
Mo7 O46 C25 C22 -123.1(7) . . . . ?
Mo7 O32 C26 C27 -122.0(6) . . . . ?
Mo5 O29 C24 C22 125.8(6) . . . . ?
Mo5 O32 C26 C27 121.7(6) . . . . ?
Mo9 O44 C23 C22 118.9(7) . . . . ?
Mo9 O33 C29 C27 123.2(6) . . . . ?
Mo8 O44 C23 C22 -123.7(6) . . . . ?
Mo8 O42 C28 C27 -125.5(6) . . . . ?
Co2 O5 C14 O4 21.1(7) . . . . ?
Co2 O5 C14 C15 -157.7(6) . . . . ?
Co2 O7 C31A O3 -12.0(12) . . . . ?
Co2 O7 C31A C34A -180(8) . . . 2_655 ?
Co1 O4 C14 O5 10.7(6) . . . . ?
Co1 O4 C14 C15 -170.6(5) . . . . ?
Co1 O1 C13 O8 15(3) . . . 3_765 ?
Co1 O1 C13 C9 170.7(7) . . . . ?
Co1 O3 C31A O7 41.1(14) . . . . ?
Co1 O3 C31A C34A -153(9) . . . 2_655 ?
Mn1 O16 C2 C4 -4.2(9) . . . . ?
Mn1 O14 C1 C4 -1.9(10) . . . 3_866 ?
Mn1 O15 C3 C4 -0.1(9) . . . . ?
Mo3 O14 C1 C4 122.8(7) 3_866 . . 3_866 ?
Mo3 O15 C3 C4 123.0(6) 3_866 . . . ?
Mo1 O16 C2 C4 -126.0(6) . . . . ?
Mo1 O14 C1 C4 -123.9(7) . . . 3_866 ?
Mo2 O16 C2 C4 119.6(7) . . . . ?
Mo2 O15 C3 C4 -122.4(6) 3_866 . . . ?
O29 Mo5 O26 Mo4 -22.1(3) . . . . ?
O29 C24 C22 N2 176.0(7) . . . . ?
O29 C24 C22 C25 -64.4(9) . . . . ?
O29 C24 C22 C23 58.8(10) . . . . ?
O44 Mo9 O28 Mo4 -96.2(3) . . . . ?
O44 Mo8 O41 Mo6 95.8(3) . . . . ?
O44 Mo8 O45 Mo9 21.9(2) . . . . ?
O41 Mo8 O45 Mo9 58.5(5) . . . . ?
O33 Mo9 O28 Mo4 -22.2(3) . . . . ?
O33 C29 C27 C28 -64.6(9) . . . . ?
O33 C29 C27 C26 63.1(9) . . . . ?
O33 C29 C27 N3 175.9(6) . . . . ?
O32 Mo5 O26 Mo4 -96.1(3) . . . . ?
O42 Mo8 O41 Mo6 21.9(2) . . . . ?
O42 Mo8 O45 Mo9 96.1(3) . . . . ?
O42 C28 C27 C29 64.7(9) . . . . ?
O42 C28 C27 C26 -62.5(9) . . . . ?
O42 C28 C27 N3 -173.8(6) . . . . ?
O24 Mo5 O26 Mo4 173.4(3) . . . . ?
O45 Mo9 O28 Mo4 -62.3(5) . . . . ?
O45 Mo8 O41 Mo6 60.9(5) . . . . ?
O30 Mo5 O26 Mo4 -60.0(5) . . . . ?
O25 Mo5 O26 Mo4 64.7(4) . . . . ?
O35 Mo9 O28 Mo4 65.6(3) . . . . ?
O43 Mo9 O28 Mo4 173.2(3) . . . . ?
O38 Mo8 O41 Mo6 -66.7(3) . . . . ?
O38 Mo8 O45 Mo9 -172.4(3) . . . . ?
C24 C22 C25 O46 64.0(9) . . . . ?
C24 C22 C23 O44 -60.2(10) . . . . ?
N2 C22 C25 O46 -175.7(7) . . . . ?
N2 C22 C23 O44 179.4(6) . . . . ?
C22 N2 C21 C20 174.2(8) . . . . ?
C25 C22 C23 O44 63.0(9) . . . . ?
C23 C22 C25 O46 -62.4(9) . . . . ?
C29 C27 C26 O32 -62.5(9) . . . . ?
C29 C27 N3 C30 57.7(13) . . . . ?
C28 C27 C26 O32 62.6(9) . . . . ?
C28 C27 N3 C30 -62.4(12) . . . . ?
C27 N3 C30 C37 -167.4(9) . . . . ?
C27 N3 C30 C37A 167.9(10) . . . . ?
O16 Mo1 O13 Mo3 96.8(3) . . . 3_866 ?
O16 Mo2 O20 Mo3 -97.9(3) . . . . ?
O14 Mo3 O20 Mo2 97.3(3) 3_866 . . . ?
O14 Mo1 O13 Mo3 23.0(3) . . . 3_866 ?
O17 Mo1 O13 Mo3 58.7(6) . . . 3_866 ?
O17 Mo2 O20 Mo3 -58.2(6) . . . . ?
O15 Mo3 O20 Mo2 23.5(3) 3_866 . . . ?
O15 Mo2 O20 Mo3 -23.5(3) 3_866 . . . ?
C4 N1 C5 C12 -178.9(7) . . . . ?
C3 C4 C2 O16 66.9(9) . . . . ?
C3 C4 N1 C5 108.3(13) . . . . ?
C1 C4 C3 O15 64.0(10) 3_866 . . . ?
C1 C4 C2 O16 -60.0(10) 3_866 . . . ?
C1 C4 N1 C5 -135.3(13) 3_866 . . . ?
C2 C4 C3 O15 -65.0(10) . . . . ?
C2 C4 N1 C5 -10.1(16) . . . . ?
N1 C4 C3 O15 174.6(7) . . . . ?
N1 C4 C2 O16 -178.5(6) . . . . ?
O13 Mo3 O20 Mo2 60.1(6) 3_866 . . . ?
C26 C27 N3 C30 177.8(10) . . . . ?
N3 C27 C26 O32 178.3(6) . . . . ?
N3 C30 C37A C33A 24.9(17) . . . . ?
N3 C30 C37A C36A -158.5(12) . . . . ?
O22 Mo3 O20 Mo2 -171.6(4) . . . . ?
O21 Mo3 O20 Mo2 -65.1(4) . . . . ?
O11 Mo1 O13 Mo3 -63.1(4) . . . 3_866 ?
O12 Mo1 O13 Mo3 -174.7(3) . . . 3_866 ?
O19 Mo2 O20 Mo3 62.3(4) . . . . ?
O18 Mo2 O20 Mo3 171.9(4) . . . . ?
O5 C14 C15 C16 -177.3(5) . . . . ?
O5 C14 C15 C17 8.4(6) . . . . ?
O4 C14 C15 C16 3.6(6) . . . . ?
O4 C14 C15 C17 -170.7(6) . . . . ?
C14 C15 C17 C18 174.1(7) . . . . ?
O1 C13 C9 C8 7.9(18) . . . . ?
O1 C13 C9 C10 -176.8(11) . . . . ?
O8 C13 C9 C8 168.7(8) 3_765 . . . ?
O8 C13 C9 C10 -16.1(14) 3_765 . . . ?
C13 C9 C8 C7 175.1(9) . . . . ?
C13 C9 C10 C11 -175.4(8) . . . . ?
C18 C20 C19 C16 0.0 . . . . ?
C18 C20 C21 N2 6.8(17) . . . . ?
C20 C18 C17 C15 0.0 . . . . ?
C20 C19 C16 C15 0.0 . . . . ?
C19 C20 C21 N2 179.6(11) . . . . ?
C19 C16 C15 C14 -174.5(6) . . . . ?
C19 C16 C15 C17 0.0 . . . . ?
C16 C15 C17 C18 0.0 . . . . ?
C17 C18 C20 C19 0.0 . . . . ?
C17 C18 C20 C21 172.1(10) . . . . ?
C21 N2 C22 C24 49.5(14) . . . . ?
C21 N2 C22 C25 -70.3(14) . . . . ?
C21 N2 C22 C23 173.1(11) . . . . ?
C21 C20 C19 C16 -173.5(8) . . . . ?
C9 C8 C7 C12 0.0 . . . . ?
C8 C9 C10 C11 0.0 . . . . ?
C8 C7 C12 C11 0.0 . . . . ?
C8 C7 C12 C5 179.9(3) . . . . ?
C7 C12 C11 C10 0.0 . . . . ?
C7 C12 C5 N1 -5.4(12) . . . . ?
C12 C11 C10 C9 0.0 . . . . ?
C11 C12 C5 N1 174.5(11) . . . . ?
C10 C9 C8 C7 0.0 . . . . ?
O40 Mo8 O41 Mo6 -174.6(3) . . . . ?
O40 Mo8 O45 Mo9 -64.6(4) . . . . ?
C5 C12 C11 C10 -179.9(3) . . . . ?
C33 C32 C34 C35 0.0 . . . . ?
C33 C32 C34 C31 -177.1(10) . . . . ?
C33 C37 C30 N3 -20.4(16) . . . . ?
C32 C33 C37 C36 0.0 . . . . ?
C32 C33 C37 C30 -170.9(11) . . . . ?
C32 C34 C35 C36 0.0 . . . . ?
C32 C34 C31 O7 -25.8(11) . . . 2_645 ?
C32 C34 C31 O2 155.1(10) . . . 4_566 ?
C34 C35 C36 C37 0.0 . . . . ?
C35 C34 C31 O7 157.0(7) . . . 2_645 ?
C35 C34 C31 O2 -22.1(13) . . . 4_566 ?
C35 C36 C37 C33 0.0 . . . . ?
C35 C36 C37 C30 171.8(10) . . . . ?
C36 C37 C30 N3 168.3(10) . . . . ?
C37 C33 C32 C34 0.0 . . . . ?
C31A C34A C35A C36A 176.9(12) 2_645 . . . ?
C31 C34 C35 C36 177.3(9) . . . . ?
C33A C32A C34A C31A -177.2(11) . . . 2_645 ?
C33A C32A C34A C35A 0.0 . . . . ?
C32A C33A C37A C30 176.4(13) . . . . ?
C32A C33A C37A C36A 0.0 . . . . ?
C32A C34A C35A C36A 0.0 . . . . ?
C34A C35A C36A C37A 0.0 . . . . ?
C35A C36A C37A C30 -176.7(12) . . . . ?
C35A C36A C37A C33A 0.0 . . . . ?
C37A C33A C32A C34A 0.0 . . . . ?

loop_
_smtbx_masks_void_nr
_smtbx_masks_void_average_x
_smtbx_masks_void_average_y
_smtbx_masks_void_average_z
_smtbx_masks_void_volume
_smtbx_masks_void_count_electrons
_smtbx_masks_void_content
1 -0.086 -0.030 -0.089 16796.5 2124.1 ?
